data_7057725
loop_
_publ_author_name
'Qi, Xinghao'
'Zhao, Hua'
'Sun, Hongjian'
'Li, Xiaoyan'
'Fuhr, Olaf'
'Fenske, Dieter'

_publ_section_title
;
 Synthesis and catalytic application of [PPP]-pincer iron, nickel and
 cobalt complexes for the hydrosilylation of aldehydes and ketones
;
_journal_issue 20
_journal_name_full 'New Journal of Chemistry'
_journal_page_first 16583
_journal_paper_doi 10.1039/C8NJ03919D
_journal_volume 42
_journal_year 2018
_chemical_formula_moiety 'C39 H38 Ni P4'
_chemical_formula_sum 'C39 H38 Ni P4'
_chemical_formula_weight 689.28
_space_group_crystal_system triclinic
_space_group_IT_number 2
_space_group_name_Hall '-P 1'
_space_group_name_H-M_alt 'P -1'
_symmetry_space_group_name_Hall '-P 1'
_symmetry_space_group_name_H-M 'P -1'
_atom_sites_solution_hydrogens geom
_atom_sites_solution_primary direct
_audit_creation_date 2014-08-28
_audit_creation_method
;
Olex2 1.2
(compiled 2014.07.22 svn.r2960 for OlexSys, GUI svn.r4862)
;
_audit_update_record
;
2015-05-12 deposited with the CCDC.
2018-09-03 downloaded from the CCDC.
;
_cell_angle_alpha 110.387(3)
_cell_angle_beta 99.425(3)
_cell_angle_gamma 97.279(3)
_cell_formula_units_Z 4
_cell_length_a 11.6219(5)
_cell_length_b 15.7590(6)
_cell_length_c 20.5250(8)
_cell_measurement_temperature 180.15
_cell_volume 3406.8(3)
_computing_molecular_graphics 'Olex2 (Dolomanov et al., 2009)'
_computing_publication_material 'Olex2 (Dolomanov et al., 2009)'
_computing_structure_refinement 'ShelXL (Sheldrick, 2008)'
_computing_structure_solution 'ShelXS (Sheldrick, 2008)'
_diffrn_ambient_temperature 180.15
_diffrn_detector 'image plate (34 cm diameter)'
_diffrn_detector_area_resol_mean 6.67
_diffrn_detector_type STOE
_diffrn_measured_fraction_theta_full 0.945
_diffrn_measured_fraction_theta_max 0.981
_diffrn_measurement_device '2-circle goniometer'
_diffrn_measurement_device_type 'STOE IPDS 2T'
_diffrn_measurement_method 'rotation method'
_diffrn_radiation_collimation '0.5 mm diameter, monocapillary'
_diffrn_radiation_monochromator 'plane graphite'
_diffrn_radiation_probe x-ray
_diffrn_radiation_type MoK\a
_diffrn_radiation_wavelength 0.71073
_diffrn_reflns_av_R_equivalents 0.0426
_diffrn_reflns_av_unetI/netI 0.0709
_diffrn_reflns_Laue_measured_fraction_full 0.945
_diffrn_reflns_Laue_measured_fraction_max 0.981
_diffrn_reflns_limit_h_max 14
_diffrn_reflns_limit_h_min -14
_diffrn_reflns_limit_k_max 19
_diffrn_reflns_limit_k_min -18
_diffrn_reflns_limit_l_max 21
_diffrn_reflns_limit_l_min -24
_diffrn_reflns_number 25600
_diffrn_reflns_point_group_measured_fraction_full 0.945
_diffrn_reflns_point_group_measured_fraction_max 0.981
_diffrn_reflns_theta_full 26.000
_diffrn_reflns_theta_max 25.667
_diffrn_reflns_theta_min 2.172
_diffrn_source 'sealed X-ray tube, 12 x 0.4 mm long-fine focus'
_diffrn_source_current 40
_diffrn_source_power 2.000
_diffrn_source_target Mo
_diffrn_source_type 'sealed X-ray tube'
_diffrn_source_voltage 50
_exptl_absorpt_coefficient_mu 0.785
_exptl_absorpt_correction_T_max 0.9528
_exptl_absorpt_correction_T_min 0.7268
_exptl_absorpt_correction_type integration
_exptl_crystal_colour red
_exptl_crystal_colour_primary red
_exptl_crystal_density_diffrn 1.344
_exptl_crystal_description plate
_exptl_crystal_F_000 1440
_exptl_crystal_size_max 0.4
_exptl_crystal_size_mid 0.212
_exptl_crystal_size_min 0.006
_refine_diff_density_max 0.688
_refine_diff_density_min -0.628
_refine_diff_density_rms 0.057
_refine_ls_extinction_coef 0.00161(15)
_refine_ls_extinction_expression Fc^*^=kFc[1+0.001xFc^2^\l^3^/sin(2\q)]^-1/4^
_refine_ls_extinction_method SHELXL
_refine_ls_goodness_of_fit_ref 0.890
_refine_ls_hydrogen_treatment constr
_refine_ls_matrix_type full
_refine_ls_number_parameters 800
_refine_ls_number_reflns 12667
_refine_ls_number_restraints 0
_refine_ls_restrained_S_all 0.890
_refine_ls_R_factor_all 0.0689
_refine_ls_R_factor_gt 0.0351
_refine_ls_shift/su_max 0.001
_refine_ls_shift/su_mean 0.000
_refine_ls_structure_factor_coef Fsqd
_refine_ls_weighting_details 'w=1/[\s^2^(Fo^2^)+(0.0357P)^2^] where P=(Fo^2^+2Fc^2^)/3'
_refine_ls_weighting_scheme calc
_refine_ls_wR_factor_gt 0.0676
_refine_ls_wR_factor_ref 0.0746
_reflns_Friedel_coverage 0.000
_reflns_number_gt 8482
_reflns_number_total 12667
_reflns_threshold_expression 'I > 2\s(I)'
_cod_data_source_file c8nj03919d2.cif
_cod_data_source_block 2014sun-07
_cod_depositor_comments 'Adding full bibliography for 7057725--7057727.cif.'
_cod_original_cell_volume 3406.8(2)
_cod_database_code 7057725
_shelxl_version_number 2014/6
_shelx_space_group_comment
;
The symmetry employed for this shelxl refinement is uniquely defined
by the following loop, which should always be used as a source of
symmetry information in preference to the above space-group names.
They are only intended as comments.
;
_olex2_refinement_description
;
1. Fixed Uiso
 At 1.2 times of:
  All C(H) groups, All P(H) groups
 At 1.5 times of:
  All C(H,H,H) groups
2.a Ternary CH refined with riding coordinates:
 P2(H2P), P6(H6P)
2.b Aromatic/amide H refined with riding coordinates:
 C2(H2), C3(H3), C4(H4), C5(H5), C6(H6), C8(H8), C9(H9), C10(H10), C11(H11),
 C12(H12), C15(H15), C16(H16), C17(H17), C18(H18), C21(H21), C22(H22), C23(H23),
  C24(H24), C26(H26), C27(H27), C28(H28), C29(H29), C30(H30), C32(H32),
 C33(H33), C34(H34), C35(H35), C36(H36), C41(H41), C42(H42), C43(H43), C44(H44),
  C45(H45), C47(H47), C48(H48), C49(H49), C50(H50), C51(H51), C54(H54),
 C55(H55), C56(H56), C57(H57), C60(H60), C61(H61), C62(H62), C63(H63), C65(H65),
  C66(H66), C67(H67), C68(H68), C69(H69), C71(H71), C72(H72), C73(H73),
 C74(H74), C75(H75)
2.c Idealised Me refined as rotating group:
 C37(H37A,H37B,H37C), C38(H38A,H38B,H38C), C39(H39A,H39B,H39C), C76(H76A,H76B,
 H76C), C77(H77A,H77B,H77C), C78(H78A,H78B,H78C)
;
_olex2_submission_special_instructions 'No special instructions were received'

loop_
_space_group_symop_operation_xyz
'x, y, z'
'-x, -y, -z'

loop_
_atom_site_label
_atom_site_type_symbol
_atom_site_fract_x
_atom_site_fract_y
_atom_site_fract_z
_atom_site_U_iso_or_equiv
_atom_site_adp_type
_atom_site_occupancy
_atom_site_site_symmetry_order
_atom_site_calc_flag
_atom_site_refinement_flags_posn
Ni1 Ni 0.84101(3) 0.18314(2) 0.32153(2) 0.02205(9) Uani 1 1 d .
P1 P 0.90565(6) 0.12495(5) 0.39708(4) 0.02300(15) Uani 1 1 d .
P2 P 0.66342(6) 0.12053(5) 0.31236(4) 0.02119(15) Uani 1 1 d .
H2P H 0.6100 0.1663 0.3221 0.025 Uiso 1 1 calc R
P3 P 0.83335(6) 0.10197(5) 0.21246(4) 0.02375(16) Uani 1 1 d .
P4 P 0.93061(8) 0.32564(5) 0.35413(5) 0.0420(2) Uani 1 1 d .
C1 C 0.9725(2) 0.20133(18) 0.49029(14) 0.0262(6) Uani 1 1 d .
C2 C 1.0798(2) 0.1991(2) 0.53021(15) 0.0319(7) Uani 1 1 d .
H2 H 1.1224 0.1523 0.5104 0.038 Uiso 1 1 calc R
C3 C 1.1258(3) 0.2644(2) 0.59866(16) 0.0415(8) Uani 1 1 d .
H3 H 1.1995 0.2620 0.6253 0.050 Uiso 1 1 calc R
C4 C 1.0657(3) 0.3321(2) 0.62805(17) 0.0473(9) Uani 1 1 d .
H4 H 1.0984 0.3773 0.6746 0.057 Uiso 1 1 calc R
C5 C 0.9571(3) 0.3347(2) 0.59003(17) 0.0440(8) Uani 1 1 d .
H5 H 0.9142 0.3808 0.6109 0.053 Uiso 1 1 calc R
C6 C 0.9110(3) 0.2701(2) 0.52164(15) 0.0334(7) Uani 1 1 d .
H6 H 0.8368 0.2725 0.4956 0.040 Uiso 1 1 calc R
C7 C 1.0088(2) 0.04511(19) 0.37820(14) 0.0274(6) Uani 1 1 d .
C8 C 0.9816(3) -0.0483(2) 0.36543(16) 0.0373(7) Uani 1 1 d .
H8 H 0.9061 -0.0742 0.3697 0.045 Uiso 1 1 calc R
C9 C 1.0635(3) -0.1048(2) 0.34643(18) 0.0473(8) Uani 1 1 d .
H9 H 1.0432 -0.1687 0.3377 0.057 Uiso 1 1 calc R
C10 C 1.1722(3) -0.0690(3) 0.34032(17) 0.0466(9) Uani 1 1 d .
H10 H 1.2280 -0.1077 0.3279 0.056 Uiso 1 1 calc R
C11 C 1.2011(3) 0.0237(3) 0.35229(17) 0.0457(8) Uani 1 1 d .
H11 H 1.2769 0.0488 0.3478 0.055 Uiso 1 1 calc R
C12 C 1.1199(3) 0.0803(2) 0.37081(16) 0.0369(7) Uani 1 1 d .
H12 H 1.1403 0.1439 0.3785 0.044 Uiso 1 1 calc R
C13 C 0.7761(2) 0.05823(18) 0.41085(14) 0.0238(6) Uani 1 1 d .
C14 C 0.6654(2) 0.05588(17) 0.37168(13) 0.0208(6) Uani 1 1 d .
C15 C 0.5631(2) 0.00830(18) 0.38053(14) 0.0267(6) Uani 1 1 d .
H15 H 0.4873 0.0070 0.3541 0.032 Uiso 1 1 calc R
C16 C 0.5713(3) -0.0369(2) 0.42742(15) 0.0346(7) Uani 1 1 d .
H16 H 0.5014 -0.0700 0.4325 0.042 Uiso 1 1 calc R
C17 C 0.6807(3) -0.0338(2) 0.46678(16) 0.0376(7) Uani 1 1 d .
H17 H 0.6860 -0.0646 0.4992 0.045 Uiso 1 1 calc R
C18 C 0.7831(3) 0.01394(19) 0.45934(15) 0.0325(7) Uani 1 1 d .
H18 H 0.8583 0.0166 0.4872 0.039 Uiso 1 1 calc R
C19 C 0.6116(2) 0.02862(17) 0.22324(14) 0.0225(6) Uani 1 1 d .
C20 C 0.6889(2) 0.02035(17) 0.17706(14) 0.0241(6) Uani 1 1 d .
C21 C 0.6512(3) -0.04366(19) 0.10704(15) 0.0344(7) Uani 1 1 d .
H21 H 0.7023 -0.0477 0.0748 0.041 Uiso 1 1 calc R
C22 C 0.5411(3) -0.1009(2) 0.08410(16) 0.0405(8) Uani 1 1 d .
H22 H 0.5167 -0.1445 0.0364 0.049 Uiso 1 1 calc R
C23 C 0.4659(3) -0.0951(2) 0.13033(16) 0.0380(7) Uani 1 1 d .
H23 H 0.3908 -0.1360 0.1148 0.046 Uiso 1 1 calc R
C24 C 0.4996(2) -0.02989(19) 0.19917(15) 0.0311(7) Uani 1 1 d .
H24 H 0.4465 -0.0248 0.2303 0.037 Uiso 1 1 calc R
C25 C 0.8223(2) 0.14969(18) 0.14171(14) 0.0261(6) Uani 1 1 d .
C26 C 0.8898(2) 0.13487(19) 0.09073(14) 0.0283(6) Uani 1 1 d .
H26 H 0.9501 0.0996 0.0917 0.034 Uiso 1 1 calc R
C27 C 0.8704(3) 0.1711(2) 0.03810(15) 0.0358(7) Uani 1 1 d .
H27 H 0.9181 0.1611 0.0037 0.043 Uiso 1 1 calc R
C28 C 0.7834(3) 0.2210(2) 0.03529(16) 0.0387(8) Uani 1 1 d .
H28 H 0.7695 0.2443 -0.0016 0.046 Uiso 1 1 calc R
C29 C 0.7156(3) 0.2377(2) 0.08598(18) 0.0418(8) Uani 1 1 d .
H29 H 0.6552 0.2728 0.0843 0.050 Uiso 1 1 calc R
C30 C 0.7363(3) 0.2032(2) 0.13905(17) 0.0377(7) Uani 1 1 d .
H30 H 0.6909 0.2161 0.1746 0.045 Uiso 1 1 calc R
C31 C 0.9451(3) 0.0312(2) 0.18912(15) 0.0324(7) Uani 1 1 d .
C32 C 0.9226(3) -0.0642(2) 0.15748(19) 0.0483(9) Uani 1 1 d .
H32 H 0.8439 -0.0985 0.1468 0.058 Uiso 1 1 calc R
C33 C 1.0156(4) -0.1098(3) 0.1413(2) 0.0652(12) Uani 1 1 d .
H33 H 1.0003 -0.1753 0.1193 0.078 Uiso 1 1 calc R
C34 C 1.1292(4) -0.0603(3) 0.1570(2) 0.0624(12) Uani 1 1 d .
H34 H 1.1921 -0.0917 0.1455 0.075 Uiso 1 1 calc R
C35 C 1.1528(3) 0.0330(3) 0.18888(19) 0.0546(10) Uani 1 1 d .
H35 H 1.2318 0.0668 0.1997 0.066 Uiso 1 1 calc R
C36 C 1.0616(3) 0.0785(2) 0.20551(17) 0.0418(8) Uani 1 1 d .
H36 H 1.0789 0.1439 0.2288 0.050 Uiso 1 1 calc R
C37 C 0.9649(5) 0.3667(3) 0.2865(2) 0.0990(18) Uani 1 1 d .
H37A H 1.0009 0.3219 0.2538 0.148 Uiso 1 1 calc GR
H37B H 1.0208 0.4262 0.3090 0.148 Uiso 1 1 calc GR
H37C H 0.8916 0.3744 0.2597 0.148 Uiso 1 1 calc GR
C38 C 0.8761(4) 0.4205(3) 0.4107(3) 0.108(2) Uani 1 1 d .
H38A H 0.8047 0.4296 0.3832 0.162 Uiso 1 1 calc GR
H38B H 0.9376 0.4769 0.4286 0.162 Uiso 1 1 calc GR
H38C H 0.8563 0.4065 0.4509 0.162 Uiso 1 1 calc GR
C39 C 1.0821(3) 0.3542(3) 0.4101(2) 0.0649(11) Uani 1 1 d .
H39A H 1.0794 0.3391 0.4523 0.097 Uiso 1 1 calc GR
H39B H 1.1143 0.4203 0.4250 0.097 Uiso 1 1 calc GR
H39C H 1.1332 0.3184 0.3827 0.097 Uiso 1 1 calc GR
Ni2 Ni 0.46033(3) 0.46539(2) 0.23942(2) 0.02208(9) Uani 1 1 d .
P5 P 0.36191(6) 0.37685(5) 0.13455(4) 0.02196(15) Uani 1 1 d .
P6 P 0.61143(6) 0.49383(5) 0.19908(4) 0.02204(15) Uani 1 1 d .
H6P H 0.6811 0.4717 0.2186 0.026 Uiso 1 1 calc R
P7 P 0.44578(6) 0.60747(5) 0.27296(4) 0.02298(15) Uani 1 1 d .
P8 P 0.43518(7) 0.40833(6) 0.31969(4) 0.03553(19) Uani 1 1 d .
C40 C 0.3308(2) 0.25019(17) 0.10672(14) 0.0234(6) Uani 1 1 d .
C41 C 0.2229(2) 0.19191(18) 0.06818(15) 0.0289(6) Uani 1 1 d .
H41 H 0.1565 0.2170 0.0555 0.035 Uiso 1 1 calc R
C42 C 0.2113(3) 0.09708(19) 0.04809(16) 0.0331(7) Uani 1 1 d .
H42 H 0.1366 0.0578 0.0222 0.040 Uiso 1 1 calc R
C43 C 0.3060(3) 0.05957(19) 0.06506(16) 0.0356(7) Uani 1 1 d .
H43 H 0.2972 -0.0055 0.0504 0.043 Uiso 1 1 calc R
C44 C 0.4142(3) 0.1161(2) 0.10335(16) 0.0347(7) Uani 1 1 d .
H44 H 0.4802 0.0901 0.1151 0.042 Uiso 1 1 calc R
C45 C 0.4261(2) 0.21111(19) 0.12467(15) 0.0296(6) Uani 1 1 d .
H45 H 0.5003 0.2501 0.1519 0.036 Uiso 1 1 calc R
C46 C 0.2161(2) 0.39381(18) 0.09769(15) 0.0285(6) Uani 1 1 d .
C47 C 0.1307(3) 0.3911(2) 0.13781(18) 0.0383(7) Uani 1 1 d .
H47 H 0.1523 0.3843 0.1822 0.046 Uiso 1 1 calc R
C48 C 0.0160(3) 0.3979(2) 0.1143(2) 0.0483(9) Uani 1 1 d .
H48 H -0.0413 0.3947 0.1419 0.058 Uiso 1 1 calc R
C49 C -0.0161(3) 0.4094(2) 0.0512(2) 0.0517(10) Uani 1 1 d .
H49 H -0.0957 0.4137 0.0348 0.062 Uiso 1 1 calc R
C50 C 0.0672(3) 0.4147(2) 0.0116(2) 0.0508(9) Uani 1 1 d .
H50 H 0.0453 0.4233 -0.0319 0.061 Uiso 1 1 calc R
C51 C 0.1835(3) 0.4075(2) 0.03511(18) 0.0392(8) Uani 1 1 d .
H51 H 0.2409 0.4121 0.0078 0.047 Uiso 1 1 calc R
C52 C 0.4551(2) 0.38506(17) 0.07128(14) 0.0225(6) Uani 1 1 d .
C53 C 0.5678(2) 0.44117(17) 0.10099(14) 0.0224(6) Uani 1 1 d .
C54 C 0.6422(3) 0.44965(19) 0.05588(15) 0.0304(7) Uani 1 1 d .
H54 H 0.7193 0.4877 0.0758 0.036 Uiso 1 1 calc R
C55 C 0.6064(3) 0.4042(2) -0.01669(16) 0.0379(7) Uani 1 1 d .
H55 H 0.6572 0.4126 -0.0467 0.045 Uiso 1 1 calc R
C56 C 0.4960(3) 0.34614(19) -0.04591(16) 0.0349(7) Uani 1 1 d .
H56 H 0.4714 0.3135 -0.0960 0.042 Uiso 1 1 calc R
C57 C 0.4215(3) 0.33558(18) -0.00199(15) 0.0300(6) Uani 1 1 d .
H57 H 0.3467 0.2942 -0.0220 0.036 Uiso 1 1 calc R
C58 C 0.6460(2) 0.61788(17) 0.21787(13) 0.0224(6) Uani 1 1 d .
C59 C 0.5690(2) 0.67026(18) 0.25101(14) 0.0245(6) Uani 1 1 d .
C60 C 0.5910(3) 0.76611(19) 0.26843(15) 0.0314(7) Uani 1 1 d .
H60 H 0.5389 0.8021 0.2913 0.038 Uiso 1 1 calc R
C61 C 0.6879(3) 0.80826(19) 0.25240(16) 0.0349(7) Uani 1 1 d .
H61 H 0.7016 0.8730 0.2635 0.042 Uiso 1 1 calc R
C62 C 0.7650(3) 0.7567(2) 0.22032(16) 0.0354(7) Uani 1 1 d .
H62 H 0.8322 0.7862 0.2099 0.042 Uiso 1 1 calc R
C63 C 0.7450(2) 0.66247(19) 0.20318(15) 0.0291(6) Uani 1 1 d .
H63 H 0.7988 0.6276 0.1813 0.035 Uiso 1 1 calc R
C64 C 0.4716(2) 0.67802(18) 0.36910(14) 0.0269(6) Uani 1 1 d .
C65 C 0.3959(3) 0.73243(19) 0.40108(15) 0.0321(7) Uani 1 1 d .
H65 H 0.3268 0.7386 0.3726 0.039 Uiso 1 1 calc R
C66 C 0.4211(3) 0.7778(2) 0.47463(17) 0.0421(8) Uani 1 1 d .
H66 H 0.3677 0.8136 0.4962 0.051 Uiso 1 1 calc R
C67 C 0.5219(3) 0.7719(2) 0.51667(17) 0.0452(9) Uani 1 1 d .
H67 H 0.5388 0.8039 0.5669 0.054 Uiso 1 1 calc R
C68 C 0.5987(3) 0.7191(2) 0.48554(17) 0.0455(8) Uani 1 1 d .
H68 H 0.6691 0.7150 0.5143 0.055 Uiso 1 1 calc R
C69 C 0.5732(3) 0.6716(2) 0.41191(15) 0.0355(7) Uani 1 1 d .
H69 H 0.6257 0.6346 0.3908 0.043 Uiso 1 1 calc R
C70 C 0.3131(2) 0.64207(18) 0.23635(15) 0.0276(6) Uani 1 1 d .
C71 C 0.3088(3) 0.6910(2) 0.19234(17) 0.0401(8) Uani 1 1 d .
H71 H 0.3801 0.7124 0.1810 0.048 Uiso 1 1 calc R
C72 C 0.2026(3) 0.7096(3) 0.1642(2) 0.0554(10) Uani 1 1 d .
H72 H 0.2015 0.7422 0.1330 0.066 Uiso 1 1 calc R
C73 C 0.0994(3) 0.6814(2) 0.18118(19) 0.0491(9) Uani 1 1 d .
H73 H 0.0270 0.6961 0.1634 0.059 Uiso 1 1 calc R
C74 C 0.1016(3) 0.6319(2) 0.22401(19) 0.0491(9) Uani 1 1 d .
H74 H 0.0300 0.6116 0.2357 0.059 Uiso 1 1 calc R
C75 C 0.2063(3) 0.6107(2) 0.25061(18) 0.0402(8) Uani 1 1 d .
H75 H 0.2054 0.5743 0.2790 0.048 Uiso 1 1 calc R
C76 C 0.5630(4) 0.3969(4) 0.3783(3) 0.0937(17) Uani 1 1 d .
H76A H 0.6049 0.3526 0.3500 0.141 Uiso 1 1 calc GR
H76B H 0.5357 0.3750 0.4134 0.141 Uiso 1 1 calc GR
H76C H 0.6170 0.4571 0.4030 0.141 Uiso 1 1 calc GR
C77 C 0.3587(4) 0.4713(3) 0.3871(2) 0.0682(12) Uani 1 1 d .
H77A H 0.4041 0.5345 0.4131 0.102 Uiso 1 1 calc GR
H77B H 0.3523 0.4401 0.4205 0.102 Uiso 1 1 calc GR
H77C H 0.2789 0.4729 0.3637 0.102 Uiso 1 1 calc GR
C78 C 0.3448(4) 0.2933(2) 0.2911(2) 0.0638(11) Uani 1 1 d .
H78A H 0.2646 0.2920 0.2663 0.096 Uiso 1 1 calc GR
H78B H 0.3400 0.2774 0.3328 0.096 Uiso 1 1 calc GR
H78C H 0.3812 0.2484 0.2587 0.096 Uiso 1 1 calc GR

loop_
_atom_site_aniso_label
_atom_site_aniso_U_11
_atom_site_aniso_U_22
_atom_site_aniso_U_33
_atom_site_aniso_U_23
_atom_site_aniso_U_13
_atom_site_aniso_U_12
Ni1 0.02293(18) 0.01971(18) 0.02192(19) 0.00655(16) 0.00652(14) 0.00048(14)
P1 0.0206(4) 0.0249(4) 0.0191(4) 0.0051(3) 0.0028(3) 0.0003(3)
P2 0.0212(3) 0.0213(4) 0.0200(4) 0.0053(3) 0.0067(3) 0.0050(3)
P3 0.0281(4) 0.0257(4) 0.0224(4) 0.0120(3) 0.0106(3) 0.0077(3)
P4 0.0430(5) 0.0233(4) 0.0558(6) 0.0103(4) 0.0172(4) -0.0020(3)
C1 0.0264(14) 0.0266(15) 0.0213(15) 0.0066(13) 0.0061(12) -0.0037(11)
C2 0.0287(15) 0.0388(17) 0.0249(16) 0.0113(14) 0.0031(12) 0.0007(13)
C3 0.0340(17) 0.052(2) 0.0248(17) 0.0084(16) -0.0038(13) -0.0081(15)
C4 0.058(2) 0.045(2) 0.0210(17) -0.0004(15) 0.0050(15) -0.0103(17)
C5 0.048(2) 0.0395(19) 0.0333(19) 0.0005(16) 0.0120(16) 0.0029(15)
C6 0.0310(16) 0.0358(17) 0.0262(16) 0.0043(14) 0.0063(13) 0.0025(13)
C7 0.0265(15) 0.0345(16) 0.0185(14) 0.0082(13) 0.0008(11) 0.0067(12)
C8 0.0378(17) 0.0334(17) 0.0321(18) 0.0046(15) 0.0024(14) 0.0065(14)
C9 0.058(2) 0.0362(18) 0.041(2) 0.0060(16) 0.0081(17) 0.0160(17)
C10 0.052(2) 0.058(2) 0.0326(19) 0.0109(17) 0.0129(16) 0.0313(18)
C11 0.0347(18) 0.068(3) 0.039(2) 0.0192(19) 0.0138(15) 0.0185(17)
C12 0.0374(17) 0.0426(18) 0.0327(18) 0.0142(15) 0.0107(14) 0.0114(14)
C13 0.0289(15) 0.0221(14) 0.0172(14) 0.0046(12) 0.0058(11) 0.0013(11)
C14 0.0295(14) 0.0173(13) 0.0130(13) 0.0011(11) 0.0080(11) 0.0041(11)
C15 0.0264(14) 0.0277(15) 0.0207(15) 0.0029(12) 0.0085(12) 0.0012(12)
C16 0.0413(18) 0.0293(16) 0.0268(16) 0.0038(14) 0.0152(14) -0.0058(13)
C17 0.057(2) 0.0332(17) 0.0244(17) 0.0145(14) 0.0129(15) -0.0003(15)
C18 0.0394(17) 0.0330(16) 0.0216(15) 0.0100(13) 0.0019(13) 0.0020(13)
C19 0.0261(14) 0.0210(13) 0.0197(14) 0.0085(12) 0.0015(11) 0.0044(11)
C20 0.0359(15) 0.0187(13) 0.0178(14) 0.0069(12) 0.0055(12) 0.0062(12)
C21 0.053(2) 0.0270(16) 0.0232(16) 0.0083(13) 0.0133(14) 0.0057(14)
C22 0.062(2) 0.0245(16) 0.0240(17) 0.0024(14) 0.0017(15) 0.0011(15)
C23 0.0419(18) 0.0282(16) 0.0316(18) 0.0076(14) -0.0077(14) -0.0054(13)
C24 0.0301(15) 0.0331(16) 0.0269(16) 0.0116(14) 0.0017(12) 0.0007(13)
C25 0.0298(15) 0.0231(14) 0.0250(15) 0.0105(13) 0.0049(12) 0.0014(12)
C26 0.0298(15) 0.0283(15) 0.0237(15) 0.0083(13) 0.0064(12) -0.0006(12)
C27 0.0435(18) 0.0379(18) 0.0222(16) 0.0119(14) 0.0072(14) -0.0068(14)
C28 0.0415(18) 0.0353(17) 0.0331(18) 0.0199(15) -0.0074(14) -0.0134(14)
C29 0.0391(18) 0.0441(19) 0.051(2) 0.0309(18) 0.0034(16) 0.0091(15)
C30 0.0403(18) 0.0446(19) 0.0419(19) 0.0263(16) 0.0179(15) 0.0164(15)
C31 0.0446(18) 0.0410(18) 0.0236(16) 0.0176(14) 0.0188(14) 0.0206(14)
C32 0.065(2) 0.048(2) 0.059(2) 0.0359(19) 0.0378(19) 0.0293(18)
C33 0.095(3) 0.057(2) 0.079(3) 0.041(2) 0.051(3) 0.049(2)
C34 0.064(3) 0.095(3) 0.062(3) 0.045(3) 0.042(2) 0.054(2)
C35 0.046(2) 0.088(3) 0.045(2) 0.030(2) 0.0242(17) 0.034(2)
C36 0.0374(18) 0.059(2) 0.0365(19) 0.0203(17) 0.0142(15) 0.0226(16)
C37 0.146(5) 0.059(3) 0.075(3) 0.036(3) 0.002(3) -0.041(3)
C38 0.087(4) 0.035(2) 0.179(6) 0.002(3) 0.059(4) 0.002(2)
C39 0.051(2) 0.055(2) 0.076(3) 0.021(2) 0.011(2) -0.0174(18)
Ni2 0.02384(18) 0.02023(18) 0.02188(19) 0.00763(15) 0.00746(15) 0.00127(14)
P5 0.0215(4) 0.0180(3) 0.0251(4) 0.0071(3) 0.0063(3) 0.0013(3)
P6 0.0206(3) 0.0200(3) 0.0245(4) 0.0070(3) 0.0059(3) 0.0031(3)
P7 0.0256(4) 0.0209(4) 0.0195(4) 0.0037(3) 0.0078(3) 0.0027(3)
P8 0.0355(4) 0.0420(5) 0.0358(5) 0.0238(4) 0.0096(4) 0.0022(4)
C40 0.0285(14) 0.0186(13) 0.0230(15) 0.0066(12) 0.0101(12) 0.0014(11)
C41 0.0272(15) 0.0233(15) 0.0316(17) 0.0068(13) 0.0056(12) 0.0009(12)
C42 0.0354(17) 0.0232(15) 0.0331(17) 0.0052(14) 0.0069(13) -0.0042(13)
C43 0.053(2) 0.0178(14) 0.0336(17) 0.0077(14) 0.0149(15) -0.0011(14)
C44 0.0416(18) 0.0274(16) 0.0387(18) 0.0161(15) 0.0071(14) 0.0111(14)
C45 0.0273(15) 0.0236(15) 0.0360(17) 0.0116(13) 0.0028(13) 0.0026(12)
C46 0.0273(15) 0.0169(14) 0.0356(17) 0.0063(13) 0.0020(13) 0.0010(11)
C47 0.0278(16) 0.0379(18) 0.044(2) 0.0111(16) 0.0070(14) 0.0043(13)
C48 0.0316(18) 0.043(2) 0.068(3) 0.0165(19) 0.0145(17) 0.0080(15)
C49 0.0261(17) 0.0345(19) 0.086(3) 0.021(2) -0.0048(18) 0.0031(14)
C50 0.046(2) 0.045(2) 0.063(2) 0.0295(19) -0.0073(18) 0.0101(16)
C51 0.0355(17) 0.0341(17) 0.051(2) 0.0227(16) 0.0021(15) 0.0068(14)
C52 0.0295(15) 0.0155(13) 0.0241(15) 0.0078(12) 0.0085(12) 0.0062(11)
C53 0.0292(15) 0.0153(13) 0.0233(15) 0.0058(11) 0.0094(12) 0.0066(11)
C54 0.0336(16) 0.0241(15) 0.0322(17) 0.0068(13) 0.0157(13) 0.0018(12)
C55 0.055(2) 0.0300(16) 0.0325(18) 0.0106(15) 0.0244(16) 0.0065(15)
C56 0.0530(19) 0.0262(15) 0.0230(16) 0.0052(13) 0.0125(14) 0.0058(14)
C57 0.0367(16) 0.0232(15) 0.0262(16) 0.0061(13) 0.0060(13) 0.0035(12)
C58 0.0256(14) 0.0191(13) 0.0184(14) 0.0050(12) 0.0026(11) -0.0016(11)
C59 0.0287(15) 0.0230(14) 0.0170(14) 0.0048(12) 0.0020(11) 0.0003(11)
C60 0.0417(17) 0.0217(14) 0.0250(16) 0.0034(13) 0.0071(13) 0.0022(12)
C61 0.0438(18) 0.0193(14) 0.0338(17) 0.0070(13) 0.0027(14) -0.0053(13)
C62 0.0364(17) 0.0299(16) 0.0337(17) 0.0115(14) 0.0061(14) -0.0111(13)
C63 0.0258(15) 0.0295(16) 0.0261(16) 0.0062(13) 0.0053(12) -0.0021(12)
C64 0.0310(15) 0.0224(14) 0.0221(15) 0.0045(12) 0.0077(12) -0.0033(12)
C65 0.0383(17) 0.0274(16) 0.0271(16) 0.0037(13) 0.0138(13) 0.0048(13)
C66 0.052(2) 0.0342(18) 0.0323(18) 0.0000(15) 0.0229(16) 0.0005(15)
C67 0.059(2) 0.0403(19) 0.0204(16) -0.0021(15) 0.0135(16) -0.0109(16)
C68 0.0453(19) 0.053(2) 0.0260(18) 0.0098(16) 0.0007(15) -0.0067(16)
C69 0.0333(17) 0.0380(18) 0.0248(16) 0.0041(14) 0.0040(13) -0.0031(13)
C70 0.0321(15) 0.0215(14) 0.0236(15) 0.0001(12) 0.0082(12) 0.0074(12)
C71 0.0412(18) 0.050(2) 0.0358(19) 0.0187(17) 0.0153(15) 0.0168(15)
C72 0.058(2) 0.072(3) 0.055(2) 0.040(2) 0.0145(19) 0.031(2)
C73 0.041(2) 0.057(2) 0.049(2) 0.0183(19) 0.0035(16) 0.0234(17)
C74 0.0328(18) 0.057(2) 0.058(2) 0.020(2) 0.0125(16) 0.0133(16)
C75 0.0304(17) 0.0443(19) 0.048(2) 0.0221(17) 0.0057(14) 0.0071(14)
C76 0.066(3) 0.134(5) 0.110(4) 0.094(4) 0.000(3) 0.008(3)
C77 0.091(3) 0.058(2) 0.059(3) 0.020(2) 0.044(2) -0.003(2)
C78 0.090(3) 0.046(2) 0.059(3) 0.025(2) 0.032(2) -0.008(2)

loop_
_atom_type_symbol
_atom_type_description
_atom_type_scat_dispersion_real
_atom_type_scat_dispersion_imag
_atom_type_scat_source
C C 0.0033 0.0016 'International Tables Vol C Tables 4.2.6.8 and 6.1.1.4'
H H 0.0000 0.0000 'International Tables Vol C Tables 4.2.6.8 and 6.1.1.4'
Ni Ni 0.3393 1.1124 'International Tables Vol C Tables 4.2.6.8 and 6.1.1.4'
P P 0.1023 0.0942 'International Tables Vol C Tables 4.2.6.8 and 6.1.1.4'

loop_
_exptl_crystal_face_index_h
_exptl_crystal_face_index_k
_exptl_crystal_face_index_l
_exptl_crystal_face_perp_dist
0 1 0 0.1330
0 -1 0 0.1040
0 -1 1 0.1870
0 1 -1 0.2160
1 -1 0 0.0360
-1 1 0 0.0210

loop_
_geom_angle_atom_site_label_1
_geom_angle_atom_site_label_2
_geom_angle_atom_site_label_3
_geom_angle
P1 Ni1 P4 111.16(4)
P2 Ni1 P1 90.80(3)
P2 Ni1 P3 91.15(3)
P2 Ni1 P4 133.01(3)
P3 Ni1 P1 115.61(3)
P3 Ni1 P4 113.23(3)
C1 P1 Ni1 119.66(9)
C1 P1 C13 99.24(11)
C7 P1 Ni1 120.78(9)
C7 P1 C1 102.10(12)
C7 P1 C13 104.40(12)
C13 P1 Ni1 107.72(9)
Ni1 P2 H2P 112.4
C14 P2 Ni1 108.37(9)
C14 P2 H2P 112.4
C19 P2 Ni1 107.97(8)
C19 P2 H2P 112.4
C19 P2 C14 102.76(11)
C20 P3 Ni1 107.45(8)
C20 P3 C25 97.28(12)
C25 P3 Ni1 123.14(9)
C31 P3 Ni1 120.16(10)
C31 P3 C20 105.40(13)
C31 P3 C25 100.05(12)
C37 P4 Ni1 118.55(15)
C37 P4 C38 102.0(3)
C37 P4 C39 98.4(2)
C38 P4 Ni1 121.96(15)
C38 P4 C39 96.9(2)
C39 P4 Ni1 114.54(13)
C2 C1 P1 125.8(2)
C2 C1 C6 118.1(3)
C6 C1 P1 116.1(2)
C1 C2 H2 119.6
C1 C2 C3 120.8(3)
C3 C2 H2 119.6
C2 C3 H3 119.8
C4 C3 C2 120.4(3)
C4 C3 H3 119.8
C3 C4 H4 120.0
C3 C4 C5 120.0(3)
C5 C4 H4 120.0
C4 C5 H5 120.1
C6 C5 C4 119.9(3)
C6 C5 H5 120.1
C1 C6 H6 119.6
C5 C6 C1 120.8(3)
C5 C6 H6 119.6
C8 C7 P1 125.2(2)
C8 C7 C12 117.8(3)
C12 C7 P1 116.8(2)
C7 C8 H8 119.6
C7 C8 C9 120.9(3)
C9 C8 H8 119.6
C8 C9 H9 119.8
C10 C9 C8 120.5(3)
C10 C9 H9 119.8
C9 C10 H10 120.1
C9 C10 C11 119.7(3)
C11 C10 H10 120.1
C10 C11 H11 119.9
C10 C11 C12 120.2(3)
C12 C11 H11 119.9
C7 C12 H12 119.6
C11 C12 C7 120.9(3)
C11 C12 H12 119.6
C14 C13 P1 116.44(19)
C14 C13 C18 119.4(2)
C18 C13 P1 124.1(2)
C13 C14 P2 116.66(18)
C13 C14 C15 119.6(2)
C15 C14 P2 123.7(2)
C14 C15 H15 119.7
C16 C15 C14 120.5(3)
C16 C15 H15 119.7
C15 C16 H16 120.0
C17 C16 C15 120.0(3)
C17 C16 H16 120.0
C16 C17 H17 119.8
C16 C17 C18 120.4(3)
C18 C17 H17 119.8
C13 C18 H18 119.9
C17 C18 C13 120.1(3)
C17 C18 H18 119.9
C20 C19 P2 116.65(19)
C20 C19 C24 119.3(3)
C24 C19 P2 124.0(2)
C19 C20 P3 116.4(2)
C19 C20 C21 119.3(2)
C21 C20 P3 124.2(2)
C20 C21 H21 119.6
C22 C21 C20 120.8(3)
C22 C21 H21 119.6
C21 C22 H22 120.0
C21 C22 C23 120.0(3)
C23 C22 H22 120.0
C22 C23 H23 119.9
C22 C23 C24 120.1(3)
C24 C23 H23 119.9
C19 C24 H24 119.8
C23 C24 C19 120.4(3)
C23 C24 H24 119.8
C26 C25 P3 125.5(2)
C26 C25 C30 117.8(3)
C30 C25 P3 116.6(2)
C25 C26 H26 119.7
C25 C26 C27 120.6(3)
C27 C26 H26 119.7
C26 C27 H27 119.7
C28 C27 C26 120.6(3)
C28 C27 H27 119.7
C27 C28 H28 120.0
C27 C28 C29 120.0(3)
C29 C28 H28 120.0
C28 C29 H29 120.3
C30 C29 C28 119.4(3)
C30 C29 H29 120.3
C25 C30 H30 119.2
C29 C30 C25 121.5(3)
C29 C30 H30 119.2
C32 C31 P3 125.5(2)
C32 C31 C36 118.2(3)
C36 C31 P3 116.3(2)
C31 C32 H32 120.1
C31 C32 C33 119.8(4)
C33 C32 H32 120.1
C32 C33 H33 120.0
C34 C33 C32 120.0(4)
C34 C33 H33 120.0
C33 C34 H34 119.6
C35 C34 C33 120.8(3)
C35 C34 H34 119.6
C34 C35 H35 120.2
C34 C35 C36 119.5(4)
C36 C35 H35 120.2
C31 C36 H36 119.2
C35 C36 C31 121.6(3)
C35 C36 H36 119.2
P4 C37 H37A 109.5
P4 C37 H37B 109.5
P4 C37 H37C 109.5
H37A C37 H37B 109.5
H37A C37 H37C 109.5
H37B C37 H37C 109.5
P4 C38 H38A 109.5
P4 C38 H38B 109.5
P4 C38 H38C 109.5
H38A C38 H38B 109.5
H38A C38 H38C 109.5
H38B C38 H38C 109.5
P4 C39 H39A 109.5
P4 C39 H39B 109.5
P4 C39 H39C 109.5
H39A C39 H39B 109.5
H39A C39 H39C 109.5
H39B C39 H39C 109.5
P5 Ni2 P8 112.83(3)
P6 Ni2 P5 91.00(3)
P6 Ni2 P7 90.44(3)
P6 Ni2 P8 132.07(3)
P7 Ni2 P5 116.38(3)
P7 Ni2 P8 112.18(3)
C40 P5 Ni2 121.57(9)
C40 P5 C52 98.12(11)
C46 P5 Ni2 121.13(9)
C46 P5 C40 99.93(12)
C46 P5 C52 105.40(12)
C52 P5 Ni2 107.50(9)
Ni2 P6 H6P 112.1
C53 P6 Ni2 107.91(8)
C53 P6 H6P 112.1
C58 P6 Ni2 108.78(8)
C58 P6 H6P 112.1
C58 P6 C53 103.49(11)
C59 P7 Ni2 108.00(9)
C59 P7 C64 99.21(12)
C64 P7 Ni2 119.58(9)
C70 P7 Ni2 121.04(9)
C70 P7 C59 104.21(12)
C70 P7 C64 101.78(12)
C76 P8 Ni2 120.47(15)
C76 P8 C77 99.1(2)
C77 P8 Ni2 116.09(14)
C78 P8 Ni2 118.61(13)
C78 P8 C76 99.5(2)
C78 P8 C77 99.00(17)
C41 C40 P5 125.5(2)
C41 C40 C45 118.4(2)
C45 C40 P5 116.12(19)
C40 C41 H41 119.9
C40 C41 C42 120.3(3)
C42 C41 H41 119.9
C41 C42 H42 119.6
C43 C42 C41 120.8(3)
C43 C42 H42 119.6
C42 C43 H43 120.0
C42 C43 C44 120.1(3)
C44 C43 H43 120.0
C43 C44 H44 120.2
C43 C44 C45 119.6(3)
C45 C44 H44 120.2
C40 C45 H45 119.5
C44 C45 C40 120.9(3)
C44 C45 H45 119.5
C47 C46 P5 115.2(2)
C51 C46 P5 126.6(2)
C51 C46 C47 118.1(3)
C46 C47 H47 119.4
C48 C47 C46 121.1(3)
C48 C47 H47 119.4
C47 C48 H48 119.9
C49 C48 C47 120.2(3)
C49 C48 H48 119.9
C48 C49 H49 120.1
C48 C49 C50 119.7(3)
C50 C49 H49 120.1
C49 C50 H50 119.8
C49 C50 C51 120.3(3)
C51 C50 H50 119.8
C46 C51 C50 120.4(3)
C46 C51 H51 119.8
C50 C51 H51 119.8
C53 C52 P5 116.3(2)
C57 C52 P5 124.1(2)
C57 C52 C53 119.5(2)
C52 C53 P6 116.71(19)
C52 C53 C54 118.9(3)
C54 C53 P6 124.3(2)
C53 C54 H54 119.3
C55 C54 C53 121.3(3)
C55 C54 H54 119.3
C54 C55 H55 120.1
C54 C55 C56 119.7(3)
C56 C55 H55 120.1
C55 C56 H56 120.1
C55 C56 C57 119.9(3)
C57 C56 H56 120.1
C52 C57 H57 119.7
C56 C57 C52 120.6(3)
C56 C57 H57 119.7
C59 C58 P6 116.37(18)
C59 C58 C63 119.0(2)
C63 C58 P6 124.6(2)
C58 C59 P7 116.35(19)
C58 C59 C60 119.7(2)
C60 C59 P7 123.9(2)
C59 C60 H60 119.9
C61 C60 C59 120.2(3)
C61 C60 H60 119.9
C60 C61 H61 119.9
C62 C61 C60 120.2(3)
C62 C61 H61 119.9
C61 C62 H62 119.8
C61 C62 C63 120.3(3)
C63 C62 H62 119.8
C58 C63 H63 119.7
C62 C63 C58 120.5(3)
C62 C63 H63 119.7
C65 C64 P7 125.4(2)
C65 C64 C69 118.7(3)
C69 C64 P7 115.8(2)
C64 C65 H65 119.9
C66 C65 C64 120.1(3)
C66 C65 H65 119.9
C65 C66 H66 119.5
C67 C66 C65 120.9(3)
C67 C66 H66 119.5
C66 C67 H67 120.2
C66 C67 C68 119.6(3)
C68 C67 H67 120.2
C67 C68 H68 120.0
C67 C68 C69 120.0(3)
C69 C68 H68 120.0
C64 C69 C68 120.6(3)
C64 C69 H69 119.7
C68 C69 H69 119.7
C71 C70 P7 125.6(2)
C71 C70 C75 117.4(3)
C75 C70 P7 116.8(2)
C70 C71 H71 119.3
C70 C71 C72 121.4(3)
C72 C71 H71 119.3
C71 C72 H72 119.8
C73 C72 C71 120.3(3)
C73 C72 H72 119.8
C72 C73 H73 120.4
C74 C73 C72 119.2(3)
C74 C73 H73 120.4
C73 C74 H74 119.5
C73 C74 C75 120.9(3)
C75 C74 H74 119.5
C70 C75 H75 119.6
C74 C75 C70 120.8(3)
C74 C75 H75 119.6
P8 C76 H76A 109.5
P8 C76 H76B 109.5
P8 C76 H76C 109.5
H76A C76 H76B 109.5
H76A C76 H76C 109.5
H76B C76 H76C 109.5
P8 C77 H77A 109.5
P8 C77 H77B 109.5
P8 C77 H77C 109.5
H77A C77 H77B 109.5
H77A C77 H77C 109.5
H77B C77 H77C 109.5
P8 C78 H78A 109.5
P8 C78 H78B 109.5
P8 C78 H78C 109.5
H78A C78 H78B 109.5
H78A C78 H78C 109.5
H78B C78 H78C 109.5

loop_
_geom_bond_atom_site_label_1
_geom_bond_atom_site_label_2
_geom_bond_distance
Ni1 P1 2.1433(8)
Ni1 P2 2.1204(7)
Ni1 P3 2.1369(8)
Ni1 P4 2.1696(8)
P1 C1 1.840(3)
P1 C7 1.835(3)
P1 C13 1.843(3)
P2 H2P 1.0000
P2 C14 1.839(3)
P2 C19 1.838(3)
P3 C20 1.844(3)
P3 C25 1.848(3)
P3 C31 1.832(3)
P4 C37 1.803(4)
P4 C38 1.804(4)
P4 C39 1.844(4)
C1 C2 1.387(4)
C1 C6 1.401(4)
C2 H2 0.9500
C2 C3 1.387(4)
C3 H3 0.9500
C3 C4 1.367(5)
C4 H4 0.9500
C4 C5 1.385(5)
C5 H5 0.9500
C5 C6 1.383(4)
C6 H6 0.9500
C7 C8 1.387(4)
C7 C12 1.392(4)
C8 H8 0.9500
C8 C9 1.394(4)
C9 H9 0.9500
C9 C10 1.360(5)
C10 H10 0.9500
C10 C11 1.381(5)
C11 H11 0.9500
C11 C12 1.388(4)
C12 H12 0.9500
C13 C14 1.390(4)
C13 C18 1.399(4)
C14 C15 1.396(3)
C15 H15 0.9500
C15 C16 1.381(4)
C16 H16 0.9500
C16 C17 1.375(4)
C17 H17 0.9500
C17 C18 1.386(4)
C18 H18 0.9500
C19 C20 1.395(4)
C19 C24 1.398(4)
C20 C21 1.395(4)
C21 H21 0.9500
C21 C22 1.373(4)
C22 H22 0.9500
C22 C23 1.380(4)
C23 H23 0.9500
C23 C24 1.382(4)
C24 H24 0.9500
C25 C26 1.382(4)
C25 C30 1.392(4)
C26 H26 0.9500
C26 C27 1.388(4)
C27 H27 0.9500
C27 C28 1.362(4)
C28 H28 0.9500
C28 C29 1.380(4)
C29 H29 0.9500
C29 C30 1.379(4)
C30 H30 0.9500
C31 C32 1.384(4)
C31 C36 1.387(4)
C32 H32 0.9500
C32 C33 1.395(5)
C33 H33 0.9500
C33 C34 1.372(6)
C34 H34 0.9500
C34 C35 1.354(6)
C35 H35 0.9500
C35 C36 1.377(4)
C36 H36 0.9500
C37 H37A 0.9800
C37 H37B 0.9800
C37 H37C 0.9800
C38 H38A 0.9800
C38 H38B 0.9800
C38 H38C 0.9800
C39 H39A 0.9800
C39 H39B 0.9800
C39 H39C 0.9800
Ni2 P5 2.1413(8)
Ni2 P6 2.1225(7)
Ni2 P7 2.1391(8)
Ni2 P8 2.1753(8)
P5 C40 1.843(3)
P5 C46 1.831(3)
P5 C52 1.849(3)
P6 H6P 1.0000
P6 C53 1.842(3)
P6 C58 1.832(3)
P7 C59 1.843(3)
P7 C64 1.847(3)
P7 C70 1.833(3)
P8 C76 1.822(4)
P8 C77 1.833(4)
P8 C78 1.819(3)
C40 C41 1.386(4)
C40 C45 1.392(4)
C41 H41 0.9500
C41 C42 1.387(4)
C42 H42 0.9500
C42 C43 1.365(4)
C43 H43 0.9500
C43 C44 1.377(4)
C44 H44 0.9500
C44 C45 1.388(4)
C45 H45 0.9500
C46 C47 1.395(4)
C46 C51 1.376(4)
C47 H47 0.9500
C47 C48 1.373(4)
C48 H48 0.9500
C48 C49 1.368(5)
C49 H49 0.9500
C49 C50 1.375(5)
C50 H50 0.9500
C50 C51 1.391(4)
C51 H51 0.9500
C52 C53 1.392(4)
C52 C57 1.391(4)
C53 C54 1.394(4)
C54 H54 0.9500
C54 C55 1.372(4)
C55 H55 0.9500
C55 C56 1.382(4)
C56 H56 0.9500
C56 C57 1.384(4)
C57 H57 0.9500
C58 C59 1.393(4)
C58 C63 1.402(4)
C59 C60 1.404(4)
C60 H60 0.9500
C60 C61 1.380(4)
C61 H61 0.9500
C61 C62 1.378(4)
C62 H62 0.9500
C62 C63 1.381(4)
C63 H63 0.9500
C64 C65 1.388(4)
C64 C69 1.389(4)
C65 H65 0.9500
C65 C66 1.388(4)
C66 H66 0.9500
C66 C67 1.371(5)
C67 H67 0.9500
C67 C68 1.379(5)
C68 H68 0.9500
C68 C69 1.393(4)
C69 H69 0.9500
C70 C71 1.376(4)
C70 C75 1.391(4)
C71 H71 0.9500
C71 C72 1.386(5)
C72 H72 0.9500
C72 C73 1.366(5)
C73 H73 0.9500
C73 C74 1.363(5)
C74 H74 0.9500
C74 C75 1.379(4)
C75 H75 0.9500
C76 H76A 0.9800
C76 H76B 0.9800
C76 H76C 0.9800
C77 H77A 0.9800
C77 H77B 0.9800
C77 H77C 0.9800
C78 H78A 0.9800
C78 H78B 0.9800
C78 H78C 0.9800

loop_
_geom_torsion_atom_site_label_1
_geom_torsion_atom_site_label_2
_geom_torsion_atom_site_label_3
_geom_torsion_atom_site_label_4
_geom_torsion
Ni1 P1 C1 C2 -131.6(2)
Ni1 P1 C1 C6 45.2(2)
Ni1 P1 C7 C8 -111.3(2)
Ni1 P1 C7 C12 63.5(2)
Ni1 P1 C13 C14 0.8(2)
Ni1 P1 C13 C18 -176.8(2)
Ni1 P2 C14 C13 0.1(2)
Ni1 P2 C14 C15 178.05(19)
Ni1 P2 C19 C20 -4.7(2)
Ni1 P2 C19 C24 177.6(2)
Ni1 P3 C20 C19 3.4(2)
Ni1 P3 C20 C21 179.4(2)
Ni1 P3 C25 C26 133.3(2)
Ni1 P3 C25 C30 -48.3(3)
Ni1 P3 C31 C32 115.9(3)
Ni1 P3 C31 C36 -63.5(2)
P1 C1 C2 C3 175.5(2)
P1 C1 C6 C5 -176.1(2)
P1 C7 C8 C9 175.3(2)
P1 C7 C12 C11 -176.1(2)
P1 C13 C14 P2 -0.6(3)
P1 C13 C14 C15 -178.64(19)
P1 C13 C18 C17 179.2(2)
P2 C14 C15 C16 -178.4(2)
P2 C19 C20 P3 0.8(3)
P2 C19 C20 C21 -175.4(2)
P2 C19 C24 C23 177.6(2)
P3 C20 C21 C22 -178.5(2)
P3 C25 C26 C27 177.2(2)
P3 C25 C30 C29 -176.2(2)
P3 C31 C32 C33 178.9(3)
P3 C31 C36 C35 -178.3(2)
C1 P1 C7 C8 112.9(3)
C1 P1 C7 C12 -72.3(2)
C1 P1 C13 C14 126.2(2)
C1 P1 C13 C18 -51.4(3)
C1 C2 C3 C4 0.1(4)
C2 C1 C6 C5 0.9(4)
C2 C3 C4 C5 1.3(5)
C3 C4 C5 C6 -1.6(5)
C4 C5 C6 C1 0.5(5)
C6 C1 C2 C3 -1.3(4)
C7 P1 C1 C2 4.8(3)
C7 P1 C1 C6 -178.4(2)
C7 P1 C13 C14 -128.7(2)
C7 P1 C13 C18 53.7(3)
C7 C8 C9 C10 0.3(5)
C8 C7 C12 C11 -1.0(4)
C8 C9 C10 C11 -0.7(5)
C9 C10 C11 C12 0.3(5)
C10 C11 C12 C7 0.5(5)
C12 C7 C8 C9 0.6(4)
C13 P1 C1 C2 111.9(2)
C13 P1 C1 C6 -71.3(2)
C13 P1 C7 C8 10.0(3)
C13 P1 C7 C12 -175.3(2)
C13 C14 C15 C16 -0.5(4)
C14 P2 C19 C20 -119.1(2)
C14 P2 C19 C24 63.2(2)
C14 C13 C18 C17 1.6(4)
C14 C15 C16 C17 1.2(4)
C15 C16 C17 C18 -0.4(4)
C16 C17 C18 C13 -1.0(4)
C18 C13 C14 P2 177.1(2)
C18 C13 C14 C15 -0.9(4)
C19 P2 C14 C13 114.2(2)
C19 P2 C14 C15 -67.8(2)
C19 C20 C21 C22 -2.7(4)
C20 P3 C25 C26 -110.3(3)
C20 P3 C25 C30 68.1(2)
C20 P3 C31 C32 -5.4(3)
C20 P3 C31 C36 175.2(2)
C20 C19 C24 C23 -0.1(4)
C20 C21 C22 C23 0.5(5)
C21 C22 C23 C24 1.9(5)
C22 C23 C24 C19 -2.1(4)
C24 C19 C20 P3 178.7(2)
C24 C19 C20 C21 2.5(4)
C25 P3 C20 C19 -124.8(2)
C25 P3 C20 C21 51.2(2)
C25 P3 C31 C32 -105.9(3)
C25 P3 C31 C36 74.7(2)
C25 C26 C27 C28 -0.8(4)
C26 C25 C30 C29 2.3(5)
C26 C27 C28 C29 1.5(4)
C27 C28 C29 C30 -0.3(5)
C28 C29 C30 C25 -1.6(5)
C30 C25 C26 C27 -1.1(4)
C31 P3 C20 C19 132.7(2)
C31 P3 C20 C21 -51.4(3)
C31 P3 C25 C26 -3.1(3)
C31 P3 C25 C30 175.2(2)
C31 C32 C33 C34 0.3(5)
C32 C31 C36 C35 2.2(4)
C32 C33 C34 C35 0.6(6)
C33 C34 C35 C36 -0.1(6)
C34 C35 C36 C31 -1.3(5)
C36 C31 C32 C33 -1.7(5)
Ni2 P5 C40 C41 136.8(2)
Ni2 P5 C40 C45 -45.3(2)
Ni2 P5 C46 C47 -57.4(2)
Ni2 P5 C46 C51 123.4(2)
Ni2 P5 C52 C53 2.1(2)
Ni2 P5 C52 C57 178.7(2)
Ni2 P6 C53 C52 -7.5(2)
Ni2 P6 C53 C54 176.5(2)
Ni2 P6 C58 C59 -2.5(2)
Ni2 P6 C58 C63 175.5(2)
Ni2 P7 C59 C58 0.4(2)
Ni2 P7 C59 C60 -176.9(2)
Ni2 P7 C64 C65 -129.5(2)
Ni2 P7 C64 C69 47.7(2)
Ni2 P7 C70 C71 -111.7(2)
Ni2 P7 C70 C75 63.7(2)
P5 C40 C41 C42 177.7(2)
P5 C40 C45 C44 -176.9(2)
P5 C46 C47 C48 -176.5(2)
P5 C46 C51 C50 176.7(2)
P5 C52 C53 P6 3.4(3)
P5 C52 C53 C54 179.7(2)
P5 C52 C57 C56 179.5(2)
P6 C53 C54 C55 176.2(2)
P6 C58 C59 P7 1.4(3)
P6 C58 C59 C60 178.7(2)
P6 C58 C63 C62 -178.9(2)
P7 C59 C60 C61 177.6(2)
P7 C64 C65 C66 175.9(2)
P7 C64 C69 C68 -177.4(2)
P7 C70 C71 C72 176.5(3)
P7 C70 C75 C74 -178.7(3)
C40 P5 C46 C47 79.2(2)
C40 P5 C46 C51 -100.0(3)
C40 P5 C52 C53 -124.7(2)
C40 P5 C52 C57 51.9(2)
C40 C41 C42 C43 -0.8(4)
C41 C40 C45 C44 1.2(4)
C41 C42 C43 C44 0.9(4)
C42 C43 C44 C45 0.2(4)
C43 C44 C45 C40 -1.2(4)
C45 C40 C41 C42 -0.2(4)
C46 P5 C40 C41 0.4(3)
C46 P5 C40 C45 178.4(2)
C46 P5 C52 C53 132.6(2)
C46 P5 C52 C57 -50.8(2)
C46 C47 C48 C49 -1.2(5)
C47 C46 C51 C50 -2.5(4)
C47 C48 C49 C50 -0.5(5)
C48 C49 C50 C51 0.7(5)
C49 C50 C51 C46 0.8(5)
C51 C46 C47 C48 2.7(4)
C52 P5 C40 C41 -106.9(2)
C52 P5 C40 C45 71.1(2)
C52 P5 C46 C47 -179.5(2)
C52 P5 C46 C51 1.4(3)
C52 C53 C54 C55 0.2(4)
C53 P6 C58 C59 112.0(2)
C53 P6 C58 C63 -70.0(3)
C53 C52 C57 C56 -4.0(4)
C53 C54 C55 C56 -2.4(4)
C54 C55 C56 C57 1.3(4)
C55 C56 C57 C52 1.9(4)
C57 C52 C53 P6 -173.31(19)
C57 C52 C53 C54 3.0(4)
C58 P6 C53 C52 -122.7(2)
C58 P6 C53 C54 61.3(2)
C58 C59 C60 C61 0.4(4)
C59 P7 C64 C65 113.6(2)
C59 P7 C64 C69 -69.2(2)
C59 P7 C70 C71 9.9(3)
C59 P7 C70 C75 -174.6(2)
C59 C58 C63 C62 -1.0(4)
C59 C60 C61 C62 -1.1(5)
C60 C61 C62 C63 0.8(5)
C61 C62 C63 C58 0.3(4)
C63 C58 C59 P7 -176.7(2)
C63 C58 C59 C60 0.6(4)
C64 P7 C59 C58 125.7(2)
C64 P7 C59 C60 -51.5(3)
C64 P7 C70 C71 112.7(3)
C64 P7 C70 C75 -71.8(2)
C64 C65 C66 C67 1.7(4)
C65 C64 C69 C68 -0.1(4)
C65 C66 C67 C68 -0.8(5)
C66 C67 C68 C69 -0.5(5)
C67 C68 C69 C64 1.0(5)
C69 C64 C65 C66 -1.2(4)
C70 P7 C59 C58 -129.6(2)
C70 P7 C59 C60 53.2(3)
C70 P7 C64 C65 6.9(3)
C70 P7 C64 C69 -176.0(2)
C70 C71 C72 C73 1.6(5)
C71 C70 C75 C74 -2.9(4)
C71 C72 C73 C74 -2.3(6)
C72 C73 C74 C75 0.5(5)
C73 C74 C75 C70 2.2(5)
C75 C70 C71 C72 1.0(5)
